data_4328972
loop_
_publ_author_name
'Yan-Yan Yin'
'Jian-Gong Ma'
'Zheng Niu'
'Xiao-Chang Cao'
'Wei Shi'
'Peng Cheng'

_publ_section_title
;
 Chiral Ni(II) Coordination Polymers: Structure-Driven Effects of
 Temperature and Polyvinylpyrrolidone
;
_journal_name_full 'Inorganic Chemistry'
_journal_page_first 4784
_journal_page_last 4790
_journal_paper_doi 10.1021/ic300106k
_journal_volume 51
_journal_year 2012
_chemical_absolute_configuration ad
_chemical_formula_sum 'C5 H11 N Ni O7 S'
_chemical_formula_weight 287.92
_chemical_name_systematic
; 
 ? 
;
_space_group_IT_number 19
_symmetry_cell_setting orthorhombic
_symmetry_space_group_name_Hall 'P 2ac 2ab'
_symmetry_space_group_name_H-M 'P 21 21 21'
_atom_sites_solution_hydrogens geom
_atom_sites_solution_primary direct
_atom_sites_solution_secondary difmap
_audit_creation_method SHELXL-97
_cell_angle_alpha 90.00
_cell_angle_beta 90.00
_cell_angle_gamma 90.00
_cell_formula_units_Z 4
_cell_length_a 5.8243(12)
_cell_length_b 11.735(2)
_cell_length_c 14.720(3)
_cell_measurement_temperature 293(2)
_cell_measurement_theta_max 27.87
_cell_measurement_theta_min 2.22
_cell_volume 1006.1(3)
_computing_structure_refinement 'SHELXL-97 (Sheldrick, 1997)'
_computing_structure_solution 'SHELXS-97 (Sheldrick, 1990)'
_diffrn_ambient_temperature 293(2)
_diffrn_measured_fraction_theta_full 0.999
_diffrn_measured_fraction_theta_max 0.999
_diffrn_radiation_monochromator graphite
_diffrn_radiation_source 'fine-focus sealed tube'
_diffrn_radiation_type MoK\a
_diffrn_radiation_wavelength 0.71073
_diffrn_reflns_av_R_equivalents 0.0599
_diffrn_reflns_av_sigmaI/netI 0.0635
_diffrn_reflns_limit_h_max 7
_diffrn_reflns_limit_h_min -7
_diffrn_reflns_limit_k_max 15
_diffrn_reflns_limit_k_min -14
_diffrn_reflns_limit_l_max 19
_diffrn_reflns_limit_l_min -19
_diffrn_reflns_number 9320
_diffrn_reflns_theta_full 27.87
_diffrn_reflns_theta_max 27.87
_diffrn_reflns_theta_min 2.22
_exptl_absorpt_coefficient_mu 2.152
_exptl_absorpt_correction_T_max 0.6728
_exptl_absorpt_correction_T_min 0.4798
_exptl_absorpt_correction_type multi-scan
_exptl_crystal_density_diffrn 1.901
_exptl_crystal_F_000 592
_exptl_crystal_size_max 0.40
_exptl_crystal_size_mid 0.20
_exptl_crystal_size_min 0.20
_refine_diff_density_max 0.381
_refine_diff_density_min -0.571
_refine_diff_density_rms 0.100
_refine_ls_abs_structure_details 'Flack H D (1983), Acta Cryst. A39, 876-881'
_refine_ls_abs_structure_Flack 0.027(14)
_refine_ls_extinction_method none
_refine_ls_goodness_of_fit_ref 1.064
_refine_ls_hydrogen_treatment constr
_refine_ls_matrix_type full
_refine_ls_number_parameters 139
_refine_ls_number_reflns 2394
_refine_ls_number_restraints 0
_refine_ls_restrained_S_all 1.064
_refine_ls_R_factor_all 0.0383
_refine_ls_R_factor_gt 0.0333
_refine_ls_shift/su_max 0.001
_refine_ls_shift/su_mean 0.000
_refine_ls_structure_factor_coef Fsqd
_refine_ls_weighting_details 'calc w=1/[\s^2^(Fo^2^)+(0.0175P)^2^+0.0000P] where P=(Fo^2^+2Fc^2^)/3'
_refine_ls_weighting_scheme calc
_refine_ls_wR_factor_gt 0.0617
_refine_ls_wR_factor_ref 0.0637
_reflns_number_gt 2206
_reflns_number_total 2394
_reflns_threshold_expression >2sigma(I)
_cod_data_source_file ic300106k_si_001_1.cif
_cod_data_source_block C5H11NNiO7S
_cod_database_code 4328972

loop_
_symmetry_equiv_pos_as_xyz
'x, y, z'
'-x+1/2, -y, z+1/2'
'-x, y+1/2, -z+1/2'
'x+1/2, -y+1/2, -z'

loop_
_atom_site_label
_atom_site_type_symbol
_atom_site_fract_x
_atom_site_fract_y
_atom_site_fract_z
_atom_site_U_iso_or_equiv
_atom_site_adp_type
_atom_site_occupancy
_atom_site_symmetry_multiplicity
_atom_site_calc_flag
_atom_site_refinement_flags
Ni1 Ni 0.88665(6) 0.36957(3) 0.63704(2) 0.00900(10) Uani 1 1 d .
S1 S 0.58374(14) 0.66235(7) 0.50609(5) 0.01690(18) Uani 1 1 d .
O2 O 0.7527(3) 0.35925(17) 0.50923(12) 0.0118(4) Uani 1 1 d .
O7 O 1.2037(3) 0.34210(18) 0.58177(13) 0.0145(5) Uani 1 1 d .
H7A H 1.3023 0.3509 0.6209 0.022 Uiso 1 1 calc R
H7B H 1.2307 0.2931 0.5496 0.017 Uiso 1 1 d R
O6 O 0.8332(3) 0.19965(17) 0.65155(13) 0.0166(5) Uani 1 1 d .
H6B H 0.9470 0.1648 0.6341 0.025 Uiso 1 1 calc R
H6A H 0.7610 0.1736 0.6895 0.020 Uiso 1 1 d R
N1 N 0.8895(4) 0.54541(19) 0.60799(13) 0.0093(5) Uani 1 1 d .
H8 H 1.0280 0.5759 0.6148 0.011 Uiso 1 1 d R
C3 C 0.7200(5) 0.6012(2) 0.66930(18) 0.0103(7) Uani 1 1 d .
H3 H 0.7996 0.6244 0.7250 0.012 Uiso 1 1 calc R
O4 O 0.3421(3) 0.55590(19) 0.72201(14) 0.0161(5) Uani 1 1 d .
O3 O 0.5731(3) 0.41096(17) 0.68886(12) 0.0109(4) Uani 1 1 d .
C2 C 0.7428(5) 0.4511(3) 0.46499(19) 0.0116(6) Uani 1 1 d .
C5 C 0.6298(5) 0.7079(2) 0.62213(17) 0.0129(6) Uani 1 1 d .
H5A H 0.7413 0.7692 0.6249 0.015 Uiso 1 1 calc R
H5B H 0.4874 0.7335 0.6496 0.015 Uiso 1 1 calc R
O5 O 1.0335(3) 0.39005(18) 0.76452(12) 0.0122(5) Uani 1 1 d .
H5C H 0.9373 0.4153 0.7998 0.018 Uiso 1 1 calc R
H5D H 1.1664 0.4455 0.7532 0.015 Uiso 1 1 d R
O1 O 0.6707(3) 0.45938(18) 0.38526(12) 0.0147(5) Uani 1 1 d .
C1 C 0.8245(5) 0.5610(2) 0.51121(18) 0.0098(6) Uani 1 1 d .
H1 H 0.9554 0.5922 0.4776 0.012 Uiso 1 1 calc R
C4 C 0.5305(5) 0.5168(3) 0.69495(18) 0.0117(7) Uani 1 1 d .

loop_
_atom_site_aniso_label
_atom_site_aniso_U_11
_atom_site_aniso_U_22
_atom_site_aniso_U_33
_atom_site_aniso_U_23
_atom_site_aniso_U_13
_atom_site_aniso_U_12
Ni1 0.00964(19) 0.00913(19) 0.00824(16) 0.00008(15) -0.00009(15) 0.00075(16)
S1 0.0234(5) 0.0128(4) 0.0145(3) -0.0019(3) -0.0069(4) 0.0057(3)
O2 0.0165(11) 0.0086(11) 0.0103(9) 0.0010(9) -0.0038(9) -0.0005(9)
O7 0.0126(10) 0.0181(13) 0.0128(10) -0.0068(9) -0.0001(9) 0.0015(9)
O6 0.0191(12) 0.0123(12) 0.0186(11) 0.0035(9) 0.0102(10) -0.0001(10)
N1 0.0088(12) 0.0090(13) 0.0101(11) -0.0009(9) -0.0011(10) -0.0004(11)
C3 0.0087(15) 0.0118(17) 0.0103(13) -0.0037(12) 0.0011(12) -0.0006(12)
O4 0.0120(11) 0.0151(12) 0.0211(11) -0.0043(10) 0.0073(9) 0.0021(10)
O3 0.0100(10) 0.0100(11) 0.0127(9) -0.0012(8) 0.0010(9) 0.0006(9)
C2 0.0095(16) 0.0129(16) 0.0125(14) -0.0016(13) 0.0003(12) 0.0014(13)
C5 0.0157(16) 0.0086(15) 0.0144(14) -0.0040(12) -0.0013(14) 0.0023(13)
O5 0.0119(10) 0.0152(12) 0.0096(9) -0.0003(9) 0.0002(8) 0.0026(10)
O1 0.0240(12) 0.0142(12) 0.0060(9) 0.0016(9) -0.0046(9) -0.0008(9)
C1 0.0123(16) 0.0066(14) 0.0106(13) 0.0040(12) -0.0007(12) -0.0023(12)
C4 0.0112(16) 0.0154(18) 0.0086(13) -0.0012(13) -0.0033(12) -0.0008(13)

loop_
_atom_type_symbol
_atom_type_description
_atom_type_scat_dispersion_real
_atom_type_scat_dispersion_imag
_atom_type_scat_source
Ni Ni 0.3393 1.1124 'International Tables Vol C Tables 4.2.6.8 and 6.1.1.4'
C C 0.0033 0.0016 'International Tables Vol C Tables 4.2.6.8 and 6.1.1.4'
N N 0.0061 0.0033 'International Tables Vol C Tables 4.2.6.8 and 6.1.1.4'
S S 0.1246 0.1234 'International Tables Vol C Tables 4.2.6.8 and 6.1.1.4'
H H 0.0000 0.0000 'International Tables Vol C Tables 4.2.6.8 and 6.1.1.4'
O O 0.0106 0.0060 'International Tables Vol C Tables 4.2.6.8 and 6.1.1.4'

loop_
_geom_angle_atom_site_label_1
_geom_angle_atom_site_label_2
_geom_angle_atom_site_label_3
_geom_angle
O6 Ni1 O3 93.30(8)
O6 Ni1 O2 88.86(8)
O3 Ni1 O2 90.96(7)
O6 Ni1 O7 91.46(8)
O3 Ni1 O7 175.16(8)
O2 Ni1 O7 88.23(8)
O6 Ni1 O5 94.69(8)
O3 Ni1 O5 90.19(7)
O2 Ni1 O5 176.20(9)
O7 Ni1 O5 90.33(8)
O6 Ni1 N1 169.95(8)
O3 Ni1 N1 81.35(9)
O2 Ni1 N1 82.76(8)
O7 Ni1 N1 93.82(8)
O5 Ni1 N1 93.83(8)
C5 S1 C1 92.27(12)
C2 O2 Ni1 116.31(19)
C1 N1 C3 111.0(2)
C1 N1 Ni1 108.26(17)
C3 N1 Ni1 107.58(16)
N1 C3 C5 108.3(2)
N1 C3 C4 110.1(2)
C5 C3 C4 113.3(2)
C4 O3 Ni1 115.78(19)
O1 C2 O2 124.6(3)
O1 C2 C1 117.0(3)
O2 C2 C1 118.4(2)
C3 C5 S1 103.75(18)
N1 C1 C2 113.6(2)
N1 C1 S1 108.26(18)
C2 C1 S1 106.82(19)
O4 C4 O3 123.4(3)
O4 C4 C3 118.2(3)
O3 C4 C3 118.3(3)

loop_
_geom_bond_atom_site_label_1
_geom_bond_atom_site_label_2
_geom_bond_distance
Ni1 O6 2.029(2)
Ni1 O3 2.038(2)
Ni1 O2 2.0402(19)
Ni1 O7 2.0434(19)
Ni1 O5 2.0763(18)
Ni1 N1 2.108(2)
S1 C5 1.810(3)
S1 C1 1.840(3)
O2 C2 1.260(3)
N1 C1 1.485(3)
N1 C3 1.489(3)
C3 C5 1.526(4)
C3 C4 1.530(4)
O4 C4 1.254(3)
O3 C4 1.270(4)
C2 O1 1.250(3)
C2 C1 1.534(4)
